data_2102215
loop_
_publ_author_name
'Fridman, Natalya'
'Kapon, Moshe'
'Sheynin, Yana'
'Kaftory, Menahem'

_publ_section_title
;
 Different packing in three polymorphs of
 2,4,6-trimethoxy-1,3,5-triazine
;
_journal_issue 1
_journal_name_full 'Acta Crystallographica Section B'
_journal_page_first 97
_journal_page_last 102
_journal_paper_doi 10.1107/S0108768103026284
_journal_volume 60
_journal_year 2004
_chemical_formula_moiety 'C6 H9 N3 O3'
_chemical_formula_sum 'C6 H9 N3 O3'
_chemical_formula_weight 171.16
_chemical_name_systematic
;
 ?
;
_space_group_IT_number 161
_symmetry_cell_setting trigonal
_symmetry_space_group_name_Hall 'R 3 -2"c'
_symmetry_space_group_name_H-M 'R 3 c :H'
_atom_sites_solution_hydrogens geom
_atom_sites_solution_primary direct
_atom_sites_solution_secondary difmap
_audit_creation_method SHELXL-97
_cell_angle_alpha 90.00
_cell_angle_beta 90.00
_cell_angle_gamma 120.00
_cell_formula_units_Z 6
_cell_length_a 14.0270(10)
_cell_length_b 14.0270(10)
_cell_length_c 7.0880(10)
_cell_measurement_reflns_used 488
_cell_measurement_temperature 293(2)
_cell_measurement_theta_max 25.05
_cell_measurement_theta_min 1.82
_cell_volume 1207.8(2)
_computing_cell_refinement 'DENZO SMN (Otwinowski & Minor 1997)'
_computing_data_collection 'Collect (Nonius, 2001)'
_computing_data_reduction 'DENZO SMN (Otwinowski & Minor 1997)'
_computing_molecular_graphics 'Ortep-3 for Windows (Farrugia, 1997)'
_computing_structure_refinement 'SHELXL-97 (Sheldrick, 1997)'
_computing_structure_solution 'SHELXS-97 (Sheldrick, 1990)'
_diffrn_ambient_temperature 293(2)
_diffrn_detector_area_resol_mean 95
_diffrn_measured_fraction_theta_full 0.988
_diffrn_measured_fraction_theta_max 0.988
_diffrn_measurement_device_type 'Nonius KappaCCD'
_diffrn_measurement_method omega-scans
_diffrn_radiation_monochromator graphite
_diffrn_radiation_source 'fine-focus sealed tube'
_diffrn_radiation_type MoK\a
_diffrn_radiation_wavelength 0.71073
_diffrn_reflns_av_R_equivalents 0.0122
_diffrn_reflns_av_sigmaI/netI 0.0259
_diffrn_reflns_limit_h_max 16
_diffrn_reflns_limit_h_min 0
_diffrn_reflns_limit_k_max 0
_diffrn_reflns_limit_k_min -13
_diffrn_reflns_limit_l_max 8
_diffrn_reflns_limit_l_min -8
_diffrn_reflns_number 439
_diffrn_reflns_theta_full 25.05
_diffrn_reflns_theta_max 25.05
_diffrn_reflns_theta_min 5.29
_diffrn_standards_decay_% 0
_diffrn_standards_interval_count 0
_diffrn_standards_number 0
_exptl_absorpt_coefficient_mu 0.115
_exptl_absorpt_correction_type none
_exptl_absorpt_process_details none
_exptl_crystal_colour colorless
_exptl_crystal_density_diffrn 1.412
_exptl_crystal_density_meas ?
_exptl_crystal_density_method .
_exptl_crystal_description 'hexagonal rods'
_exptl_crystal_F_000 540
_exptl_crystal_size_max 0.31
_exptl_crystal_size_mid 0.24
_exptl_crystal_size_min 0.15
_refine_diff_density_max 0.089
_refine_diff_density_min -0.086
_refine_ls_abs_structure_details 'Flack H D (1983), Acta Cryst. A39, 876-881'
_refine_ls_abs_structure_Flack 0(10)
_refine_ls_extinction_method none
_refine_ls_goodness_of_fit_ref 1.117
_refine_ls_hydrogen_treatment mixed
_refine_ls_matrix_type full
_refine_ls_number_parameters 40
_refine_ls_number_reflns 238
_refine_ls_number_restraints 1
_refine_ls_restrained_S_all 1.114
_refine_ls_R_factor_all 0.0379
_refine_ls_R_factor_gt 0.0320
_refine_ls_shift/su_max 0.000
_refine_ls_shift/su_mean 0.000
_refine_ls_structure_factor_coef Fsqd
_refine_ls_weighting_details 'calc w=1/[\s^2^(Fo^2^)+(0.0441P)^2^+0.2582P] where P=(Fo^2^+2Fc^2^)/3'
_refine_ls_weighting_scheme calc
_refine_ls_wR_factor_gt 0.0801
_refine_ls_wR_factor_ref 0.0818
_reflns_number_gt 204
_reflns_number_total 238
_reflns_threshold_expression >2\s(I)
_cod_data_source_file bk5003.cif
_cod_data_source_block ooo(gama)
_cod_original_sg_symbol_H-M 'R 3 c'
_cod_database_code 2102215

loop_
_symmetry_equiv_pos_as_xyz
'x, y, z'
'-y, x-y, z'
'-x+y, -x, z'
'-y, -x, z+1/2'
'x, x-y, z+1/2'
'-x+y, y, z+1/2'
'x+2/3, y+1/3, z+1/3'
'-y+2/3, x-y+1/3, z+1/3'
'-x+y+2/3, -x+1/3, z+1/3'
'-y+2/3, -x+1/3, z+5/6'
'x+2/3, x-y+1/3, z+5/6'
'-x+y+2/3, y+1/3, z+5/6'
'x+1/3, y+2/3, z+2/3'
'-y+1/3, x-y+2/3, z+2/3'
'-x+y+1/3, -x+2/3, z+2/3'
'-y+1/3, -x+2/3, z+7/6'
'x+1/3, x-y+2/3, z+7/6'
'-x+y+1/3, y+2/3, z+7/6'

loop_
_atom_site_label
_atom_site_fract_x
_atom_site_fract_y
_atom_site_fract_z
_atom_site_U_iso_or_equiv
_atom_site_adp_type
_atom_site_calc_flag
_atom_site_refinement_flags
_atom_site_occupancy
_atom_site_type_symbol
N1 0.0372(2) -0.07375(19) 0.4141(3) 0.0596(8) Uani d . 1 N
C2 0.1031(2) 0.0353(2) 0.4148(3) 0.0574(10) Uani d . 1 C
O3 0.20930(18) 0.06550(15) 0.4181(5) 0.0833(9) Uani d . 1 O
C4 0.2881(3) 0.1831(3) 0.4224(7) 0.0990(16) Uani d . 1 C
H4A 0.3616 0.1946 0.4245 0.114(16) Uiso calc R 1 H
H4B 0.2761 0.2150 0.5333 0.118(16) Uiso calc R 1 H
H4C 0.2788 0.2174 0.3121 0.125(17) Uiso calc R 1 H

loop_
_atom_site_aniso_label
_atom_site_aniso_U_11
_atom_site_aniso_U_22
_atom_site_aniso_U_33
_atom_site_aniso_U_12
_atom_site_aniso_U_13
_atom_site_aniso_U_23
N1 0.043(2) 0.0442(14) 0.0917(19) 0.0222(16) 0.0030(11) 0.0013(11)
C2 0.0416(16) 0.050(2) 0.080(2) 0.0225(14) 0.0004(13) 0.0034(13)
O3 0.0398(12) 0.0504(13) 0.156(2) 0.0197(10) 0.0047(12) 0.0067(13)
C4 0.045(2) 0.056(2) 0.182(5) 0.0152(16) 0.005(2) 0.007(3)

loop_
_atom_type_symbol
_atom_type_description
_atom_type_scat_dispersion_real
_atom_type_scat_dispersion_imag
_atom_type_scat_source
C C 0.0033 0.0000 'International Tables Vol C Tables 4.2.6.8 and 6.1.1.4'
H H 0.0000 0.0000 'International Tables Vol C Tables 4.2.6.8 and 6.1.1.4'
N N 0.0061 0.0000 'International Tables Vol C Tables 4.2.6.8 and 6.1.1.4'
O O 0.0106 0.0000 'International Tables Vol C Tables 4.2.6.8 and 6.1.1.4'

loop_
_geom_angle_atom_site_label_1
_geom_angle_atom_site_label_2
_geom_angle_atom_site_label_3
_geom_angle_site_symmetry_1
_geom_angle
C2 N1 C2 3 112.6(3)
N1 C2 O3 2 119.7(2)
N1 C2 N1 2 127.4(3)
O3 C2 N1 . 112.9(2)
C2 O3 C4 . 117.1(3)
O3 C4 H4A . 109.5
O3 C4 H4B . 109.5
H4A C4 H4B . 109.5
O3 C4 H4C . 109.5
H4A C4 H4C . 109.5
H4B C4 H4C . 109.5

loop_
_geom_bond_atom_site_label_1
_geom_bond_atom_site_label_2
_geom_bond_site_symmetry_2
_geom_bond_distance
N1 C2 3 1.315(4)
N1 C2 . 1.335(4)
C2 N1 2 1.315(4)
C2 O3 . 1.330(3)
O3 C4 . 1.457(4)
C4 H4A . 0.9600
C4 H4B . 0.9600
C4 H4C . 0.9600

loop_
_geom_torsion_atom_site_label_1
_geom_torsion_atom_site_label_2
_geom_torsion_atom_site_label_3
_geom_torsion_atom_site_label_4
_geom_torsion_site_symmetry_1
_geom_torsion_site_symmetry_4
_geom_torsion
C2 N1 C2 N1 3 2 -0.8(5)
C2 N1 C2 O3 3 . 178.7(2)
N1 C2 O3 C4 2 . 0.5(4)
N1 C2 O3 C4 . . -179.0(3)
